data_7045887
loop_
_publ_author_name
'Capel Berdiell, Izar'
'Warriner, Stuart L.'
'Halcrow, Malcolm A.'

_publ_section_title
;
 Silver(i) complexes of bis- and tris-(pyrazolyl)azine derivatives -
 dimers, coordination polymers and a pentametallic assembly.
;
_journal_issue 15
_journal_name_full 'Dalton transactions (Cambridge, England : 2003)'
_journal_page_first 5269
_journal_page_last 5278
_journal_paper_doi 10.1039/C8DT00640G
_journal_volume 47
_journal_year 2018
_chemical_formula_moiety 'C9 H7 Ag N7, B F4'
_chemical_formula_sum 'C9 H7 Ag B F4 N7'
_chemical_formula_weight 407.90
_chemical_name_systematic Catena-[2,4-di(pyrazol-1-yl)-1,3,5-triazine]silver(I)tetrafluoroborate
_space_group_IT_number 11
_space_group_name_Hall '-P 2yb'
_space_group_name_H-M_alt 'P 1 21/m 1'
_symmetry_cell_setting monoclinic
_symmetry_space_group_name_Hall '-P 2yb'
_symmetry_space_group_name_H-M 'P 1 21/m 1'
_atom_sites_solution_hydrogens geom
_atom_sites_solution_primary direct
_atom_sites_solution_secondary difmap
_audit_creation_method SHELXL-97
_audit_update_record
;
2018-01-08 deposited with the CCDC.
2018-03-16 downloaded from the CCDC.
;
_cell_angle_alpha 90.00
_cell_angle_beta 91.837(2)
_cell_angle_gamma 90.00
_cell_formula_units_Z 2
_cell_length_a 5.6623(1)
_cell_length_b 14.2076(3)
_cell_length_c 7.7351(2)
_cell_measurement_reflns_used 1759
_cell_measurement_temperature 120(2)
_cell_measurement_theta_max 73.65
_cell_measurement_theta_min 6.51
_cell_volume 621.95(2)
_computing_cell_refinement 'CrysAlisPro, Agilent Technologies'
_computing_data_collection 'CrysAlisPro, Agilent Technologies'
_computing_data_reduction 'CrysAlisPro, Agilent Technologies'
_computing_molecular_graphics 'XSEED (Barbour, 2001)'
_computing_publication_material 'local program'
_computing_structure_refinement 'SHELXL-97 (Sheldrick, 1997)'
_computing_structure_solution 'SHELXS-97 (Sheldrick, 1990)'
_diffrn_ambient_temperature 120(2)
_diffrn_detector_area_resol_mean 5.3095
_diffrn_measured_fraction_theta_full 0.966
_diffrn_measured_fraction_theta_max 0.948
_diffrn_measurement_device_type 'SuperNova, Dual, Cu at zero, Atlas'
_diffrn_measurement_method '\w scans'
_diffrn_radiation_monochromator mirror
_diffrn_radiation_source 'SuperNova (Cu) X-ray Source'
_diffrn_radiation_type CuK\a
_diffrn_radiation_wavelength 1.54184
_diffrn_reflns_av_R_equivalents 0.0298
_diffrn_reflns_av_sigmaI/netI 0.0339
_diffrn_reflns_limit_h_max 7
_diffrn_reflns_limit_h_min -6
_diffrn_reflns_limit_k_max 17
_diffrn_reflns_limit_k_min -15
_diffrn_reflns_limit_l_max 9
_diffrn_reflns_limit_l_min -8
_diffrn_reflns_number 2286
_diffrn_reflns_theta_full 72.00
_diffrn_reflns_theta_max 73.80
_diffrn_reflns_theta_min 6.52
_diffrn_standards_decay_% 0
_diffrn_standards_interval_count 0
_diffrn_standards_interval_time 0
_diffrn_standards_number 0
_exptl_absorpt_coefficient_mu 13.589
_exptl_absorpt_correction_T_max 1.000
_exptl_absorpt_correction_T_min 0.448
_exptl_absorpt_correction_type multi-scan
_exptl_absorpt_process_details
; 
CrysAlisPro, Agilent Technologies,
Version 1.171.36.24 (release 03-12-2012 CrysAlis171 .NET)
Empirical absorption correction using spherical harmonics,
 implemented in SCALE3 ABSPACK scaling algorithm.
;
_exptl_crystal_colour 'pale yellow'
_exptl_crystal_density_diffrn 2.178
_exptl_crystal_density_method 'not measured'
_exptl_crystal_description plate
_exptl_crystal_F_000 396
_exptl_crystal_recrystallization_method 'Re-crystallisation from solvent: Nitromethane/diethyl ether'
_exptl_crystal_size_max 0.32
_exptl_crystal_size_mid 0.24
_exptl_crystal_size_min 0.06
_refine_diff_density_max 1.522
_refine_diff_density_min -1.684
_refine_diff_density_rms 0.138
_refine_ls_extinction_method none
_refine_ls_goodness_of_fit_ref 1.063
_refine_ls_hydrogen_treatment constr
_refine_ls_matrix_type full
_refine_ls_number_parameters 109
_refine_ls_number_reflns 1240
_refine_ls_number_restraints 0
_refine_ls_restrained_S_all 1.063
_refine_ls_R_factor_all 0.0391
_refine_ls_R_factor_gt 0.0379
_refine_ls_shift/su_max 0.000
_refine_ls_shift/su_mean 0.000
_refine_ls_structure_factor_coef Fsqd
_refine_ls_weighting_details 'calc w=1/[\s^2^(Fo^2^)+(0.0800P)^2^+0.0516P] where P=(Fo^2^+2Fc^2^)/3'
_refine_ls_weighting_scheme calc
_refine_ls_wR_factor_gt 0.1031
_refine_ls_wR_factor_ref 0.1061
_reflns_number_gt 1175
_reflns_number_total 1240
_reflns_threshold_expression >2sigma(I)
_cod_data_source_file c8dt00640g2.cif
_cod_data_source_block 108-ag
_cod_depositor_comments 'Adding full bibliography for 7045878--7045888.cif.'
_cod_original_sg_symbol_H-M 'P 21/m'
_cod_database_code 7045887

loop_
_symmetry_equiv_pos_as_xyz
'x, y, z'
'-x, y+1/2, -z'
'-x, -y, -z'
'x, -y-1/2, z'

loop_
_atom_site_label
_atom_site_type_symbol
_atom_site_fract_x
_atom_site_fract_y
_atom_site_fract_z
_atom_site_U_iso_or_equiv
_atom_site_adp_type
_atom_site_occupancy
_atom_site_symmetry_multiplicity
_atom_site_calc_flag
_atom_site_refinement_flags
Ag1 Ag 1.0000 0.5000 0.0000 0.0283(2) Uani 1 2 d S
N2 N 0.5589(5) 0.7500 0.1887(4) 0.0115(6) Uani 1 2 d S
C3 C 0.6752(4) 0.67219(17) 0.1493(3) 0.0123(5) Uani 1 1 d .
N4 N 0.8780(4) 0.66657(14) 0.0666(3) 0.0131(5) Uani 1 1 d .
C5 C 0.9674(7) 0.7500 0.0279(5) 0.0140(7) Uani 1 2 d S
H5 H 1.1098 0.7500 -0.0337 0.017 Uiso 1 2 calc SR
N6 N 0.5707(4) 0.58793(15) 0.1987(3) 0.0118(5) Uani 1 1 d .
N7 N 0.6758(6) 0.50281(12) 0.1693(4) 0.0141(7) Uani 1 1 d .
C8 C 0.5347(5) 0.44045(19) 0.2387(3) 0.0168(6) Uani 1 1 d .
H8 H 0.5629 0.3745 0.2390 0.020 Uiso 1 1 calc R
C9 C 0.3369(6) 0.4832(2) 0.3125(4) 0.0169(6) Uani 1 1 d .
H9 H 0.2108 0.4528 0.3683 0.020 Uiso 1 1 calc R
C10 C 0.3651(4) 0.57770(19) 0.2869(3) 0.0134(5) Uani 1 1 d .
H10 H 0.2632 0.6265 0.3229 0.016 Uiso 1 1 calc R
B11 B 0.9512(7) 0.7500 0.5703(5) 0.0141(8) Uani 1 2 d S
F12 F 0.9398(3) 0.67026(11) 0.4649(2) 0.0219(4) Uani 1 1 d .
F13 F 0.7648(4) 0.7500 0.6820(3) 0.0202(5) Uani 1 2 d S
F14 F 1.1657(4) 0.7500 0.6657(3) 0.0236(5) Uani 1 2 d S

loop_
_atom_site_aniso_label
_atom_site_aniso_U_11
_atom_site_aniso_U_22
_atom_site_aniso_U_33
_atom_site_aniso_U_23
_atom_site_aniso_U_13
_atom_site_aniso_U_12
Ag1 0.0203(3) 0.0298(3) 0.0355(3) -0.01132(10) 0.00994(18) 0.00720(9)
N2 0.0114(14) 0.0119(14) 0.0112(13) 0.000 0.0003(10) 0.000
C3 0.0139(12) 0.0137(12) 0.0092(10) -0.0013(9) -0.0033(8) -0.0017(8)
N4 0.0116(10) 0.0165(11) 0.0114(10) -0.0016(7) 0.0010(7) 0.0017(8)
C5 0.0115(15) 0.022(2) 0.0088(13) 0.000 0.0015(12) 0.000
N6 0.0123(10) 0.0104(11) 0.0127(10) -0.0011(8) 0.0005(8) 0.0002(8)
N7 0.0143(17) 0.0123(15) 0.0156(14) -0.0037(6) -0.0021(12) 0.0039(6)
C8 0.0227(14) 0.0112(12) 0.0163(12) -0.0003(10) -0.0022(10) 0.0011(10)
C9 0.0208(17) 0.0156(12) 0.0141(13) 0.0020(11) -0.0011(11) -0.0023(12)
C10 0.0139(12) 0.0145(12) 0.0118(10) -0.0009(9) 0.0009(9) 0.0011(10)
B11 0.014(2) 0.0148(19) 0.0133(18) 0.000 0.0031(15) 0.000
F12 0.0259(9) 0.0202(9) 0.0198(8) -0.0064(6) 0.0037(7) -0.0007(7)
F13 0.0206(11) 0.0236(11) 0.0169(10) 0.000 0.0093(8) 0.000
F14 0.0190(12) 0.0291(13) 0.0222(11) 0.000 -0.0056(9) 0.000

loop_
_atom_type_symbol
_atom_type_description
_atom_type_scat_dispersion_real
_atom_type_scat_dispersion_imag
_atom_type_scat_source
C C 0.0181 0.0091 'International Tables Vol C Tables 4.2.6.8 and 6.1.1.4'
H H 0.0000 0.0000 'International Tables Vol C Tables 4.2.6.8 and 6.1.1.4'
N N 0.0311 0.0180 'International Tables Vol C Tables 4.2.6.8 and 6.1.1.4'
Ag Ag 0.1306 4.2820 'International Tables Vol C Tables 4.2.6.8 and 6.1.1.4'
F F 0.0727 0.0534 'International Tables Vol C Tables 4.2.6.8 and 6.1.1.4'
B B 0.0090 0.0039 'International Tables Vol C Tables 4.2.6.8 and 6.1.1.4'

loop_
_geom_angle_atom_site_label_1
_geom_angle_atom_site_label_2
_geom_angle_atom_site_label_3
_geom_angle
_geom_angle_site_symmetry_1
_geom_angle_site_symmetry_3
N7 Ag1 N7 180.00 . 3_765
N7 Ag1 N4 111.29(7) . 3_765
N7 Ag1 N4 68.71(7) . .
N4 Ag1 N4 180.00 3_765 .
C3 N2 C3 112.8(3) 4_575 .
N2 C3 N4 126.9(2) . .
N2 C3 N6 115.8(2) . .
N4 C3 N6 117.3(2) . .
C5 N4 C3 113.3(2) . .
C5 N4 Ag1 133.1(2) . .
C3 N4 Ag1 113.54(15) . .
N4 C5 N4 126.6(4) . 4_575
N4 C5 H5 116.7 . .
N4 C5 H5 116.7 4_575 .
N7 N6 C10 111.6(2) . .
N7 N6 C3 121.5(2) . .
C10 N6 C3 126.8(2) . .
C8 N7 N6 104.7(3) . .
C8 N7 Ag1 136.77(18) . .
N6 N7 Ag1 118.09(18) . .
N7 C8 C9 112.0(2) . .
N7 C8 H8 124.0 . .
C9 C8 H8 124.0 . .
C10 C9 C8 105.4(3) . .
C10 C9 H9 127.3 . .
C8 C9 H9 127.3 . .
C9 C10 N6 106.3(3) . .
C9 C10 H10 126.9 . .
N6 C10 H10 126.9 . .
F13 B11 F12 110.0(2) . .
F12 B11 F12 108.5(3) 4_575 .
F13 B11 F14 109.7(3) . .
F12 B11 F14 109.3(2) . .

loop_
_geom_bond_atom_site_label_1
_geom_bond_atom_site_label_2
_geom_bond_distance
Ag1 N7 2.289(4)
Ag1 N4 2.523(2)
N2 C3 1.327(3)
C3 N4 1.335(3)
C3 N6 1.394(3)
N4 C5 1.327(3)
C5 H5 0.9500
N6 N7 1.370(3)
N6 C10 1.376(3)
N7 C8 1.319(4)
C8 C9 1.411(5)
C8 H8 0.9500
C9 C10 1.367(4)
C9 H9 0.9500
C10 H10 0.9500
B11 F13 1.385(4)
B11 F12 1.396(3)
B11 F14 1.400(4)
